data_4129430
loop_
_publ_author_name
'Lu, Zhenpin'
'Hausmann, Heike'
'Becker, Sabine'
'Wegner, Hermann A.'

_publ_section_title
;
 Aromaticity as stabilizing element in the bidentate activation for the
 catalytic reduction of carbon dioxide.
;
_journal_issue 16
_journal_name_full 'Journal of the American Chemical Society'
_journal_page_first 5332
_journal_page_last 5335
_journal_paper_doi 10.1021/jacs.5b02905
_journal_volume 137
_journal_year 2015
_chemical_formula_sum 'C27 H21 B2 Br2 O4'
_chemical_formula_weight 590.88
_space_group_crystal_system monoclinic
_space_group_IT_number 4
_space_group_name_Hall 'P 2yb'
_space_group_name_H-M_alt 'P 1 21 1'
_atom_sites_solution_hydrogens geom
_audit_creation_method SHELXL-2014/6
_cell_angle_alpha 90
_cell_angle_beta 106.944(2)
_cell_angle_gamma 90
_cell_formula_units_Z 2
_cell_length_a 13.2818(8)
_cell_length_b 5.4168(3)
_cell_length_c 17.4542(9)
_cell_measurement_temperature 100(2)
_cell_volume 1201.23(12)
_computing_cell_refinement 'APEX2 v2014.9-0'
_computing_data_collection 'APEX2 v2014.9-0'
_computing_data_reduction 'APEX2 v2014.9-0'
_computing_molecular_graphics 'ShelXle (Huebschle, 2014)'
_computing_publication_material 'Ortep 3v2'
_computing_structure_refinement 'SHELXL-2014/6 (Sheldrick, 2014)'
_computing_structure_solution 'SHELXT 2014/4'
_diffrn_ambient_temperature 100(2)
_diffrn_measured_fraction_theta_full 0.977
_diffrn_measured_fraction_theta_max 0.995
_diffrn_measurement_device_type 'BRUKER D8 Venture'
_diffrn_radiation_type MoK\a
_diffrn_radiation_wavelength 0.71073
_diffrn_reflns_av_R_equivalents 0.0485
_diffrn_reflns_av_unetI/netI 0.0228
_diffrn_reflns_Laue_measured_fraction_full 0.977
_diffrn_reflns_Laue_measured_fraction_max 0.995
_diffrn_reflns_limit_h_max 15
_diffrn_reflns_limit_h_min -15
_diffrn_reflns_limit_k_max 6
_diffrn_reflns_limit_k_min -6
_diffrn_reflns_limit_l_max 20
_diffrn_reflns_limit_l_min -20
_diffrn_reflns_number 41445
_diffrn_reflns_point_group_measured_fraction_full 0.977
_diffrn_reflns_point_group_measured_fraction_max 0.996
_diffrn_reflns_theta_full 25.242
_diffrn_reflns_theta_max 25.088
_diffrn_reflns_theta_min 2.280
_diffrn_source 'ImuS microfocus source'
_exptl_absorpt_coefficient_mu 3.408
_exptl_absorpt_correction_T_max 0.7452
_exptl_absorpt_correction_T_min 0.5915
_exptl_absorpt_correction_type multi-scan
_exptl_absorpt_process_details SADABS-2014/4
_exptl_crystal_colour colourless
_exptl_crystal_density_diffrn 1.634
_exptl_crystal_description block
_exptl_crystal_F_000 590
_exptl_crystal_size_max 0.278
_exptl_crystal_size_mid 0.136
_exptl_crystal_size_min 0.088
_refine_diff_density_max 0.588
_refine_diff_density_min -0.747
_refine_diff_density_rms 0.078
_refine_ls_abs_structure_details
;
 Refined as an inversion twin.
;
_refine_ls_abs_structure_Flack 0.33(3)
_refine_ls_extinction_method none
_refine_ls_goodness_of_fit_ref 1.107
_refine_ls_hydrogen_treatment constr
_refine_ls_matrix_type full
_refine_ls_number_parameters 489
_refine_ls_number_reflns 4257
_refine_ls_number_restraints 460
_refine_ls_restrained_S_all 1.071
_refine_ls_R_factor_all 0.0519
_refine_ls_R_factor_gt 0.0440
_refine_ls_shift/su_max 0.001
_refine_ls_shift/su_mean 0.000
_refine_ls_structure_factor_coef Fsqd
_refine_ls_weighting_details 'w=1/[\s^2^(Fo^2^)+(0.0449P)^2^+2.5843P] where P=(Fo^2^+2Fc^2^)/3'
_refine_ls_weighting_scheme calc
_refine_ls_wR_factor_gt 0.1045
_refine_ls_wR_factor_ref 0.1089
_reflns_Friedel_coverage 0.795
_reflns_Friedel_fraction_full 0.977
_reflns_Friedel_fraction_max 0.997
_reflns_number_gt 3792
_reflns_number_total 4257
_reflns_threshold_expression 'I > 2\s(I)'
_cod_data_source_file ja5b02905_si_002.cif
_cod_data_source_block mo_weg14004_0ma_c
_cod_original_sg_symbol_H-M 'P 21'
_cod_database_code 4129430
_shelx_space_group_comment
;
The symmetry employed for this shelxl refinement is uniquely defined
by the following loop, which should always be used as a source of
symmetry information in preference to the above space-group names.
They are only intended as comments.
;
_shelx_estimated_absorpt_t_min 0.451
_shelx_estimated_absorpt_t_max 0.754
_shelxl_version_number 2014/6

loop_
_space_group_symop_operation_xyz
'x, y, z'
'-x, y+1/2, -z'

loop_
_atom_site_label
_atom_site_type_symbol
_atom_site_fract_x
_atom_site_fract_y
_atom_site_fract_z
_atom_site_U_iso_or_equiv
_atom_site_adp_type
_atom_site_occupancy
_atom_site_site_symmetry_order
_atom_site_calc_flag
_atom_site_refinement_flags_posn
_atom_site_refinement_flags_adp
_atom_site_refinement_flags_occupancy
_atom_site_disorder_assembly
_atom_site_disorder_group
Br1 Br 0.15387(6) 0.25944(17) 0.83691(5) 0.0483(3) Uani 1 1 d . U . . .
O1 O 0.6974(4) 0.5433(11) 0.7984(3) 0.0211(12) Uani 1 1 d . U . . .
C1 C 0.2910(6) 0.397(2) 0.8580(5) 0.0330(19) Uani 1 1 d . U . . .
O2 O 0.7939(3) 0.4540(12) 0.7049(3) 0.0205(11) Uani 1 1 d . U . . .
Br2 Br 1.33537(5) 0.72838(17) 0.65916(5) 0.0446(3) Uani 1 1 d . U . . .
C2 C 0.3135(7) 0.609(2) 0.9003(5) 0.039(2) Uani 1 1 d . U . . .
H2 H 0.2614 0.6913 0.9183 0.047 Uiso 1 1 calc R U . . .
C6 C 0.3659(6) 0.276(2) 0.8324(5) 0.032(2) Uani 1 1 d . U . . .
H6 H 0.3487 0.1264 0.8030 0.038 Uiso 1 1 calc R U . . .
C5 C 0.4649(7) 0.370(2) 0.8492(5) 0.043(2) Uani 1 1 d . U . . .
H5 H 0.5173 0.2848 0.8324 0.051 Uiso 1 1 calc R U . . .
C4 C 0.4895(7) 0.594(2) 0.8916(5) 0.043(2) Uani 1 1 d . U . . .
C3 C 0.4125(7) 0.701(2) 0.9165(5) 0.045(2) Uani 1 1 d . U . . .
H3 H 0.4286 0.8485 0.9469 0.054 Uiso 1 1 calc R U . . .
C7 C 1.1967(5) 0.6055(18) 0.6386(4) 0.0233(17) Uani 1 1 d . U . . .
C9 C 1.0641(6) 0.3074(18) 0.5791(5) 0.035(2) Uani 1 1 d . U . . .
H9 H 1.0435 0.1581 0.5503 0.042 Uiso 1 1 calc R U . . .
C8 C 1.1660(6) 0.3881(19) 0.5963(5) 0.0317(19) Uani 1 1 d . U . . .
H8 H 1.2160 0.2945 0.5792 0.038 Uiso 1 1 calc R U . . .
C10 C 0.9894(6) 0.448(2) 0.6046(5) 0.036(2) Uani 1 1 d . U . . .
C11 C 1.0221(6) 0.6546(18) 0.6474(5) 0.032(2) Uani 1 1 d . U . . .
H11 H 0.9727 0.7454 0.6661 0.039 Uiso 1 1 calc R U . . .
C12 C 1.1245(5) 0.741(2) 0.6654(4) 0.0285(16) Uani 1 1 d . U . . .
H12 H 1.1449 0.8881 0.6954 0.034 Uiso 1 1 calc R U . . .
C13A C 0.5849(9) 0.736(5) 0.8965(7) 0.034(3) Uani 0.654(7) 1 d . U P A 1
H13A H 0.5917 0.8704 0.9360 0.041 Uiso 0.654(7) 1 calc R U P A 1
H13B H 0.6470 0.6265 0.9156 0.041 Uiso 0.654(7) 1 calc R U P A 1
B2A B 0.7589(8) 0.608(2) 0.6416(7) 0.015(2) Uani 0.654(7) 1 d . U P A 1
B1A B 0.6380(8) 0.745(4) 0.7725(7) 0.024(2) Uani 0.654(7) 1 d . U P A 1
O4A O 0.8003(5) 0.5774(16) 0.5788(4) 0.0199(19) Uani 0.654(7) 1 d . U P A 1
O3A O 0.5830(6) 0.8396(18) 0.8197(5) 0.028(2) Uani 0.654(7) 1 d . U P A 1
C27A C 0.5551(14) 1.076(4) 0.6744(10) 0.022(3) Uani 0.654(7) 1 d . U P A 1
H27A H 0.5163 1.1102 0.7112 0.026 Uiso 0.654(7) 1 calc R U P A 1
C26A C 0.5375(9) 1.222(4) 0.6063(10) 0.018(3) Uani 0.654(7) 1 d . U P A 1
H26A H 0.4899 1.3569 0.5976 0.021 Uiso 0.654(7) 1 calc R U P A 1
C25A C 0.5919(11) 1.165(3) 0.5508(8) 0.014(3) Uani 0.654(7) 1 d . U P A 1
H25A H 0.5814 1.2621 0.5038 0.017 Uiso 0.654(7) 1 calc R U P A 1
C24A C 0.6607(11) 0.967(4) 0.5642(10) 0.018(3) Uani 0.654(7) 1 d . U P A 1
H24A H 0.6953 0.9271 0.5253 0.022 Uiso 0.654(7) 1 calc R U P A 1
C23A C 0.6806(11) 0.824(3) 0.6345(12) 0.019(3) Uani 0.654(7) 1 d . U P A 1
C22A C 0.6272(15) 0.882(3) 0.6912(9) 0.019(3) Uani 0.654(7) 1 d . U P A 1
C21A C 0.9008(14) 0.038(4) 0.8057(10) 0.029(4) Uani 0.654(7) 1 d . U P A 1
H21A H 0.9171 0.0714 0.7572 0.035 Uiso 0.654(7) 1 calc R U P A 1
C20A C 0.9490(12) -0.155(4) 0.8519(14) 0.031(4) Uani 0.654(7) 1 d . U P A 1
H20A H 0.9974 -0.2544 0.8350 0.038 Uiso 0.654(7) 1 calc R U P A 1
C19A C 0.9293(14) -0.204(3) 0.9200(11) 0.028(4) Uani 0.654(7) 1 d . U P A 1
H19A H 0.9666 -0.3356 0.9521 0.033 Uiso 0.654(7) 1 calc R U P A 1
C18A C 0.8587(16) -0.078(5) 0.9461(10) 0.034(4) Uani 0.654(7) 1 d . U P A 1
H18A H 0.8448 -0.1214 0.9947 0.041 Uiso 0.654(7) 1 calc R U P A 1
C17A C 0.8057(11) 0.122(3) 0.8995(11) 0.026(3) Uani 0.654(7) 1 d . U P A 1
H17A H 0.7550 0.2131 0.9166 0.032 Uiso 0.654(7) 1 calc R U P A 1
C16A C 0.8276(11) 0.188(3) 0.8274(10) 0.022(3) Uani 0.654(7) 1 d . U P A 1
C15A C 0.7694(9) 0.409(3) 0.7745(8) 0.030(3) Uani 0.654(7) 1 d . U P A 1
C14A C 0.8703(9) 0.378(3) 0.5763(8) 0.021(3) Uani 0.654(7) 1 d . U P A 1
H14A H 0.8528 0.3157 0.5207 0.026 Uiso 0.654(7) 1 calc R U P A 1
H14B H 0.8580 0.2425 0.6104 0.026 Uiso 0.654(7) 1 calc R U P A 1
C13B C 0.619(2) 0.613(6) 0.9269(16) 0.033(5) Uani 0.346(7) 1 d . U P A 2
H13C H 0.6390 0.7582 0.9006 0.040 Uiso 0.346(7) 1 calc R U P A 2
H13D H 0.6334 0.6564 0.9842 0.040 Uiso 0.346(7) 1 calc R U P A 2
B2B B 0.8537(13) 0.254(7) 0.7299(12) 0.019(4) Uani 0.346(7) 1 d . U P A 2
B1B B 0.7346(17) 0.400(5) 0.8667(14) 0.019(4) Uani 0.346(7) 1 d . U P A 2
O4B O 0.9078(10) 0.153(3) 0.6829(9) 0.025(4) Uani 0.346(7) 1 d . U P A 2
O3B O 0.6923(12) 0.424(4) 0.9241(9) 0.030(4) Uani 0.346(7) 1 d . U P A 2
C27B C 0.833(2) 0.019(7) 0.938(2) 0.018(6) Uani 0.346(7) 1 d . U P A 2
H27B H 0.7989 0.0551 0.9777 0.022 Uiso 0.346(7) 1 calc R U P A 2
C26B C 0.903(2) -0.191(6) 0.9495(18) 0.020(6) Uani 0.346(7) 1 d . U P A 2
H26B H 0.9103 -0.3010 0.9933 0.024 Uiso 0.346(7) 1 calc R U P A 2
C25B C 0.9565(19) -0.226(7) 0.896(2) 0.019(6) Uani 0.346(7) 1 d . U P A 2
H25B H 1.0101 -0.3485 0.9062 0.023 Uiso 0.346(7) 1 calc R U P A 2
C24B C 0.936(3) -0.091(8) 0.8254(19) 0.023(7) Uani 0.346(7) 1 d . U P A 2
H24B H 0.9688 -0.1372 0.7857 0.028 Uiso 0.346(7) 1 calc R U P A 2
C23B C 0.869(3) 0.112(7) 0.8128(16) 0.018(5) Uani 0.346(7) 1 d . U P A 2
C22B C 0.8153(17) 0.177(5) 0.868(2) 0.016(5) Uani 0.346(7) 1 d . U P A 2
C21B C 0.684(3) 0.868(7) 0.609(2) 0.027(7) Uani 0.346(7) 1 d . U P A 2
H21B H 0.7335 0.7675 0.5939 0.033 Uiso 0.346(7) 1 calc R U P A 2
C20B C 0.640(3) 1.065(8) 0.557(2) 0.028(7) Uani 0.346(7) 1 d . U P A 2
H20B H 0.6566 1.0927 0.5088 0.034 Uiso 0.346(7) 1 calc R U P A 2
C19B C 0.565(2) 1.228(7) 0.582(2) 0.024(6) Uani 0.346(7) 1 d . U P A 2
H19B H 0.5369 1.3760 0.5550 0.029 Uiso 0.346(7) 1 calc R U P A 2
C18B C 0.540(2) 1.141(7) 0.651(3) 0.024(7) Uani 0.346(7) 1 d . U P A 2
H18B H 0.4870 1.2239 0.6678 0.028 Uiso 0.346(7) 1 calc R U P A 2
C17B C 0.590(3) 0.938(7) 0.6945(19) 0.023(6) Uani 0.346(7) 1 d . U P A 2
H17B H 0.5717 0.8873 0.7407 0.028 Uiso 0.346(7) 1 calc R U P A 2
C16B C 0.663(2) 0.814(6) 0.673(2) 0.028(6) Uani 0.346(7) 1 d . U P A 2
C15B C 0.7205(18) 0.596(5) 0.7297(14) 0.030(5) Uani 0.346(7) 1 d . U P A 2
C14B C 0.9031(16) 0.266(8) 0.6071(14) 0.028(5) Uani 0.346(7) 1 d . U P A 2
H14C H 0.8349 0.3533 0.5878 0.033 Uiso 0.346(7) 1 calc R U P A 2
H14D H 0.9028 0.1325 0.5684 0.033 Uiso 0.346(7) 1 calc R U P A 2

loop_
_atom_site_aniso_label
_atom_site_aniso_U_11
_atom_site_aniso_U_22
_atom_site_aniso_U_33
_atom_site_aniso_U_23
_atom_site_aniso_U_13
_atom_site_aniso_U_12
Br1 0.0399(4) 0.0638(9) 0.0426(5) -0.0110(7) 0.0143(4) -0.0012(6)
O1 0.024(2) 0.020(3) 0.018(2) 0.001(2) 0.0040(19) -0.002(2)
C1 0.043(4) 0.036(5) 0.020(4) 0.003(4) 0.008(3) 0.004(3)
O2 0.019(2) 0.023(3) 0.017(2) 0.002(2) 0.0031(18) 0.002(2)
Br2 0.0282(4) 0.0620(8) 0.0440(5) -0.0112(7) 0.0114(3) -0.0059(6)
C2 0.059(5) 0.031(5) 0.032(4) 0.001(4) 0.021(4) 0.009(4)
C6 0.044(3) 0.028(5) 0.024(4) -0.006(4) 0.011(3) -0.002(4)
C5 0.048(4) 0.056(6) 0.033(5) -0.008(4) 0.024(4) -0.010(4)
C4 0.056(4) 0.053(5) 0.024(4) -0.011(4) 0.020(3) -0.016(4)
C3 0.078(5) 0.035(5) 0.031(4) -0.010(4) 0.028(4) -0.013(4)
C7 0.024(3) 0.025(4) 0.020(4) 0.008(3) 0.005(3) 0.001(3)
C9 0.054(4) 0.025(5) 0.030(4) -0.008(4) 0.020(3) -0.017(3)
C8 0.039(4) 0.025(4) 0.035(4) 0.001(4) 0.017(3) 0.004(3)
C10 0.039(4) 0.048(5) 0.028(4) -0.016(4) 0.023(3) -0.018(3)
C11 0.035(4) 0.037(5) 0.028(4) -0.015(4) 0.016(3) -0.008(3)
C12 0.035(3) 0.025(4) 0.027(4) -0.003(4) 0.012(3) -0.001(4)
C13A 0.047(6) 0.036(7) 0.022(5) -0.001(6) 0.013(4) 0.002(6)
B2A 0.011(4) 0.014(5) 0.017(4) -0.008(4) -0.001(4) -0.007(4)
B1A 0.018(4) 0.026(5) 0.024(5) -0.002(5) 0.000(3) -0.007(5)
O4A 0.020(3) 0.020(4) 0.020(4) 0.000(3) 0.005(3) 0.002(3)
O3A 0.028(4) 0.031(5) 0.023(4) 0.001(3) 0.006(3) 0.001(3)
C27A 0.020(7) 0.022(8) 0.021(7) -0.002(5) 0.002(5) -0.009(5)
C26A 0.017(5) 0.014(6) 0.022(7) -0.005(5) 0.005(4) -0.004(5)
C25A 0.018(5) 0.008(6) 0.019(5) -0.001(4) 0.008(4) -0.005(4)
C24A 0.017(6) 0.014(7) 0.021(6) -0.002(5) 0.000(4) -0.007(5)
C23A 0.018(5) 0.016(6) 0.021(7) 0.002(5) 0.004(5) -0.003(5)
C22A 0.015(7) 0.018(7) 0.021(5) -0.004(4) 0.001(5) -0.008(5)
C21A 0.034(8) 0.021(8) 0.031(7) 0.006(6) 0.007(5) 0.000(6)
C20A 0.028(7) 0.023(8) 0.037(9) 0.002(6) 0.000(7) -0.003(5)
C19A 0.027(9) 0.022(8) 0.023(8) 0.001(6) -0.010(5) -0.010(6)
C18A 0.037(9) 0.031(9) 0.028(7) 0.001(6) 0.000(6) -0.013(6)
C17A 0.028(6) 0.026(7) 0.020(6) -0.003(5) -0.002(5) -0.008(5)
C16A 0.022(5) 0.016(6) 0.022(6) -0.005(5) -0.003(4) -0.007(4)
C15A 0.031(5) 0.026(6) 0.029(5) -0.001(4) 0.002(4) -0.008(4)
C14A 0.030(5) 0.013(6) 0.025(6) -0.001(5) 0.013(4) -0.003(4)
C13B 0.046(8) 0.027(11) 0.031(12) 0.001(9) 0.016(7) 0.000(7)
B2B 0.013(7) 0.022(8) 0.017(7) -0.003(6) -0.004(5) -0.006(7)
B1B 0.021(8) 0.014(8) 0.018(7) -0.001(6) 0.000(6) -0.004(7)
O4B 0.020(6) 0.025(8) 0.029(6) 0.002(6) 0.007(5) 0.000(5)
O3B 0.035(7) 0.032(9) 0.025(7) 0.002(6) 0.011(6) 0.004(6)
C27B 0.012(10) 0.019(12) 0.022(10) 0.004(8) 0.002(8) 0.005(9)
C26B 0.018(10) 0.016(12) 0.027(11) 0.005(9) 0.006(8) 0.004(8)
C25B 0.017(9) 0.019(12) 0.021(11) 0.009(10) 0.006(8) 0.007(10)
C24B 0.034(12) 0.019(12) 0.015(11) 0.005(8) 0.005(9) 0.007(9)
C23B 0.018(11) 0.016(10) 0.016(7) -0.002(6) -0.002(6) -0.003(8)
C22B 0.014(8) 0.011(9) 0.017(9) -0.003(7) -0.005(7) -0.007(6)
C21B 0.027(12) 0.016(12) 0.031(11) 0.004(9) -0.004(9) -0.004(9)
C20B 0.030(14) 0.023(14) 0.030(11) 0.011(10) 0.005(10) 0.005(11)
C19B 0.019(12) 0.014(10) 0.031(13) 0.006(10) -0.005(8) -0.003(9)
C18B 0.012(10) 0.019(12) 0.034(14) 0.007(9) -0.002(10) 0.002(8)
C17B 0.014(11) 0.016(11) 0.030(11) 0.003(9) -0.009(8) -0.005(8)
C16B 0.021(10) 0.025(11) 0.032(10) 0.009(9) -0.002(8) 0.003(8)
C15B 0.033(9) 0.028(9) 0.027(7) 0.004(7) 0.005(6) 0.006(8)
C14B 0.029(8) 0.028(11) 0.030(8) -0.001(8) 0.013(6) 0.001(8)

loop_
_atom_type_symbol
_atom_type_description
_atom_type_scat_dispersion_real
_atom_type_scat_dispersion_imag
_atom_type_scat_source
C C 0.0033 0.0016 'International Tables Vol C Tables 4.2.6.8 and 6.1.1.4'
H H 0.0000 0.0000 'International Tables Vol C Tables 4.2.6.8 and 6.1.1.4'
B B 0.0013 0.0007 'International Tables Vol C Tables 4.2.6.8 and 6.1.1.4'
O O 0.0106 0.0060 'International Tables Vol C Tables 4.2.6.8 and 6.1.1.4'
Br Br -0.2901 2.4595 'International Tables Vol C Tables 4.2.6.8 and 6.1.1.4'

loop_
_geom_angle_atom_site_label_1
_geom_angle_atom_site_label_2
_geom_angle_atom_site_label_3
_geom_angle
B1A O1 C15A 136.7(9)
C15B O1 B1B 139.9(15)
C2 C1 C6 121.3(9)
C2 C1 Br1 119.0(7)
C6 C1 Br1 119.7(8)
B2A O2 C15A 136.1(9)
B2B O2 C15B 137.8(14)
C1 C2 C3 118.2(9)
C1 C2 H2 120.9
C3 C2 H2 120.9
C5 C6 C1 119.9(10)
C5 C6 H6 120.0
C1 C6 H6 120.0
C6 C5 C4 119.8(9)
C6 C5 H5 120.1
C4 C5 H5 120.1
C3 C4 C5 117.1(9)
C3 C4 C13A 118.8(12)
C5 C4 C13A 123.1(11)
C3 C4 C13B 131.0(13)
C5 C4 C13B 107.8(13)
C4 C3 C2 123.7(10)
C4 C3 H3 118.1
C2 C3 H3 118.1
C8 C7 C12 120.0(8)
C8 C7 Br2 121.3(6)
C12 C7 Br2 118.7(7)
C8 C9 C10 119.8(9)
C8 C9 H9 120.1
C10 C9 H9 120.1
C9 C8 C7 120.4(8)
C9 C8 H8 119.8
C7 C8 H8 119.8
C11 C10 C9 118.5(8)
C11 C10 C14B 130.1(12)
C9 C10 C14B 105.4(14)
C11 C10 C14A 120.5(9)
C9 C10 C14A 120.7(9)
C10 C11 C12 122.8(9)
C10 C11 H11 118.6
C12 C11 H11 118.6
C11 C12 C7 118.4(10)
C11 C12 H12 120.8
C7 C12 H12 120.8
O3A C13A C4 111.7(9)
O3A C13A H13A 109.3
C4 C13A H13A 109.3
O3A C13A H13B 109.3
C4 C13A H13B 109.3
H13A C13A H13B 107.9
O2 B2A O4A 117.0(10)
O2 B2A C23A 126.6(11)
O4A B2A C23A 116.4(12)
O1 B1A O3A 118.2(11)
O1 B1A C22A 125.2(13)
O3A B1A C22A 116.6(16)
B2A O4A C14A 122.0(10)
B1A O3A C13A 123.4(13)
C26A C27A C22A 122.8(15)
C26A C27A H27A 118.6
C22A C27A H27A 118.6
C27A C26A C25A 118.4(16)
C27A C26A H26A 120.8
C25A C26A H26A 120.8
C24A C25A C26A 120.1(14)
C24A C25A H25A 120.0
C26A C25A H25A 120.0
C25A C24A C23A 121.4(14)
C25A C24A H24A 119.3
C23A C24A H24A 119.3
C24A C23A C22A 119.0(15)
C24A C23A B2A 115.9(16)
C22A C23A B2A 125.0(18)
C27A C22A C23A 118.3(14)
C27A C22A B1A 114.9(17)
C23A C22A B1A 127(2)
C20A C21A C16A 121.9(15)
C20A C21A H21A 119.0
C16A C21A H21A 119.0
C19A C20A C21A 120.6(17)
C19A C20A H20A 119.7
C21A C20A H20A 119.7
C20A C19A C18A 122.9(17)
C20A C19A H19A 118.6
C18A C19A H19A 118.6
C19A C18A C17A 118.4(16)
C19A C18A H18A 120.8
C17A C18A H18A 120.8
C18A C17A C16A 120.6(15)
C18A C17A H17A 119.7
C16A C17A H17A 119.7
C21A C16A C17A 115.5(14)
C21A C16A C15A 123.0(17)
C17A C16A C15A 121.4(18)
O1 C15A O2 123.2(11)
O1 C15A C16A 119.8(12)
O2 C15A C16A 117.0(12)
O4A C14A C10 114.7(10)
O4A C14A H14A 108.6
C10 C14A H14A 108.6
O4A C14A H14B 108.6
C10 C14A H14B 108.6
H14A C14A H14B 107.6
O3B C13B C4 126(2)
O3B C13B H13C 105.7
C4 C13B H13C 105.7
O3B C13B H13D 105.7
C4 C13B H13D 105.7
H13C C13B H13D 106.2
O2 B2B O4B 120.0(19)
O2 B2B C23B 126(2)
O4B B2B C23B 114(3)
O3B B1B O1 119(2)
O3B B1B C22B 120(2)
O1 B1B C22B 120(2)
B2B O4B C14B 120(2)
B1B O3B C13B 124(2)
C26B C27B C22B 121(3)
C26B C27B H27B 119.4
C22B C27B H27B 119.4
C25B C26B C27B 118(3)
C25B C26B H26B 121.2
C27B C26B H26B 121.2
C26B C25B C24B 123(3)
C26B C25B H25B 118.7
C24B C25B H25B 118.7
C25B C24B C23B 120(3)
C25B C24B H24B 119.8
C23B C24B H24B 119.8
C22B C23B C24B 122(3)
C22B C23B B2B 123(4)
C24B C23B B2B 115(3)
C23B C22B C27B 116(2)
C23B C22B B1B 131(4)
C27B C22B B1B 113(3)
C16B C21B C20B 125(3)
C16B C21B H21B 117.3
C20B C21B H21B 117.3
C21B C20B C19B 117(3)
C21B C20B H20B 121.5
C19B C20B H20B 121.5
C18B C19B C20B 113(3)
C18B C19B H19B 123.5
C20B C19B H19B 123.5
C17B C18B C19B 122(3)
C17B C18B H18B 118.9
C19B C18B H18B 118.9
C16B C17B C18B 122(3)
C16B C17B H17B 119.1
C18B C17B H17B 119.1
C21B C16B C17B 120(3)
C21B C16B C15B 122(4)
C17B C16B C15B 118(4)
O1 C15B O2 120.9(19)
O1 C15B C16B 121(2)
O2 C15B C16B 118(2)
O4B C14B C10 118.0(16)
O4B C14B H14C 107.8
C10 C14B H14C 107.8
O4B C14B H14D 107.8
C10 C14B H14D 107.8
H14C C14B H14D 107.1

loop_
_geom_bond_atom_site_label_1
_geom_bond_atom_site_label_2
_geom_bond_distance
Br1 C1 1.901(9)
O1 B1A 1.35(2)
O1 C15B 1.35(2)
O1 C15A 1.360(14)
O1 B1B 1.39(3)
C1 C2 1.351(14)
C1 C6 1.371(12)
O2 B2B 1.34(4)
O2 B2A 1.354(14)
O2 C15A 1.369(13)
O2 C15B 1.41(2)
Br2 C7 1.892(7)
C2 C3 1.356(13)
C2 H2 0.9500
C6 C5 1.360(12)
C6 H6 0.9500
C5 C4 1.411(15)
C5 H5 0.9500
C4 C3 1.352(13)
C4 C13A 1.461(18)
C4 C13B 1.65(3)
C3 H3 0.9500
C7 C8 1.386(13)
C7 C12 1.392(12)
C9 C8 1.369(12)
C9 C10 1.419(12)
C9 H9 0.9500
C8 H8 0.9500
C10 C11 1.348(12)
C10 C14B 1.52(3)
C10 C14A 1.560(13)
C11 C12 1.384(11)
C11 H11 0.9500
C12 H12 0.9500
C13A O3A 1.448(16)
C13A H13A 0.9900
C13A H13B 0.9900
B2A O4A 1.374(14)
B2A C23A 1.55(2)
B1A O3A 1.351(16)
B1A C22A 1.57(2)
O4A C14A 1.432(16)
C27A C26A 1.39(2)
C27A C22A 1.40(3)
C27A H27A 0.9500
C26A C25A 1.401(18)
C26A H26A 0.9500
C25A C24A 1.38(2)
C25A H25A 0.9500
C24A C23A 1.41(2)
C24A H24A 0.9500
C23A C22A 1.41(2)
C21A C20A 1.36(3)
C21A C16A 1.40(2)
C21A H21A 0.9500
C20A C19A 1.32(3)
C20A H20A 0.9500
C19A C18A 1.34(3)
C19A H19A 0.9500
C18A C17A 1.41(3)
C18A H18A 0.9500
C17A C16A 1.418(19)
C17A H17A 0.9500
C16A C15A 1.568(19)
C14A H14A 0.9900
C14A H14B 0.9900
C13B O3B 1.43(3)
C13B H13C 0.9900
C13B H13D 0.9900
B2B O4B 1.35(3)
B2B C23B 1.60(4)
B1B O3B 1.29(3)
B1B C22B 1.61(4)
O4B C14B 1.44(3)
C27B C26B 1.44(4)
C27B C22B 1.46(4)
C27B H27B 0.9500
C26B C25B 1.35(4)
C26B H26B 0.9500
C25B C24B 1.38(4)
C25B H25B 0.9500
C24B C23B 1.40(5)
C24B H24B 0.9500
C23B C22B 1.40(4)
C21B C16B 1.28(4)
C21B C20B 1.41(5)
C21B H21B 0.9500
C20B C19B 1.48(5)
C20B H20B 0.9500
C19B C18B 1.41(5)
C19B H19B 0.9500
C18B C17B 1.40(4)
C18B H18B 0.9500
C17B C16B 1.31(4)
C17B H17B 0.9500
C16B C15B 1.58(4)
C14B H14C 0.9900
C14B H14D 0.9900
